data_9001743
loop_
_publ_author_name
'Grew, E. S.'
'Peacor, D. R.'
'Rouse, R. C.'
'Yates, M. G.'
'Su, S.-C.'
'Marquez, N.'

_publ_section_title
;Hyttsjoite, a new, complex layered plumbosilicate with unique tetrahedral
 sheets from Langban, Sweden Note: U(1,2) for Ca3 and Fe changed to match
 symmetry constraints.
;
_journal_name_full 'American Mineralogist'
_journal_page_first 743
_journal_page_last 753
_journal_volume 81
_journal_year 1996
_chemical_formula_sum 'Ba2 Ca5 Cl Fe2 Mn2 O96 Pb18 Si30'
_chemical_name_mineral Hyttsjoite
_space_group_IT_number 148
_symmetry_space_group_name_Hall '-R 3'
_symmetry_space_group_name_H-M 'R -3 :H'
_cell_angle_alpha 90
_cell_angle_beta 90
_cell_angle_gamma 120
_cell_length_a 9.865
_cell_length_b 9.865
_cell_length_c 79.45
_cell_formula_units_Z 3
_cell_volume 6696.050
_database_code_amcsd 0001799
_exptl_crystal_density_diffrn 5.089
_cod_original_sg_symbol_H-M 'R -3'
_cod_original_formula_sum 'Pb18 Ba2 Ca5 Fe2 Mn2 Si30 Cl O96'
_cod_database_code 9001743

loop_
_space_group_symop_operation_xyz
x,y,z
2/3+x,1/3+y,1/3+z
1/3+x,2/3+y,2/3+z
y,-x+y,-z
2/3+y,1/3-x+y,1/3-z
1/3+y,2/3-x+y,2/3-z
-x+y,-x,z
2/3-x+y,1/3-x,1/3+z
1/3-x+y,2/3-x,2/3+z
-x,-y,-z
2/3-x,1/3-y,1/3-z
1/3-x,2/3-y,2/3-z
-y,x-y,z
2/3-y,1/3+x-y,1/3+z
1/3-y,2/3+x-y,2/3+z
x-y,x,-z
2/3+x-y,1/3+x,1/3-z
1/3+x-y,2/3+x,2/3-z

loop_
_atom_site_aniso_label
_atom_site_aniso_U_11
_atom_site_aniso_U_22
_atom_site_aniso_U_33
_atom_site_aniso_U_12
_atom_site_aniso_U_13
_atom_site_aniso_U_23
Pb1 0.01210 0.01670 0.01530 0.00510 0.00090 0.00060
Pb2 0.01580 0.00870 0.01500 0.00620 -0.00010 -0.00110
Pb3 0.01880 0.01780 0.01300 0.01180 0.00030 0.00100
Ba 0.01200 0.01200 0.01600 0.00600 0.00000 0.00000
Ca1 0.00800 0.00800 0.02700 0.00400 0.00000 0.00000
Ca2 0.02200 0.02200 0.03100 0.01100 0.00000 0.00000
Ca3 0.00900 0.00900 0.01200 0.00450 0.00000 0.00000
Fe 0.00900 0.00900 0.01700 0.00450 0.00000 0.00000
Mn 0.01200 0.01200 0.02000 0.00600 0.00000 0.00000
Si1 0.00200 0.00200 0.01000 0.00100 0.00000 0.00000
Si2 0.00400 0.01500 0.00700 0.00500 0.00100 -0.00100
Si3 0.00600 0.00900 0.02000 0.00500 -0.00100 0.00100
Si4 0.00200 0.00200 0.01400 0.00100 0.00000 0.00000
Si5 0.01100 0.01500 0.00800 0.01100 0.00000 -0.00300
Si6 0.01100 0.01800 0.00600 0.01100 -0.00200 -0.00300

loop_
_atom_site_label
_atom_site_fract_x
_atom_site_fract_y
_atom_site_fract_z
_atom_site_U_iso_or_equiv
Pb1 0.67840 0.11880 0.64931 ?
Pb2 0.07030 0.39860 0.18584 ?
Pb3 0.44690 0.08000 0.73591 ?
Ba 0.00000 0.00000 0.08632 ?
Ca1 0.00000 0.00000 0.00000 ?
Ca2 0.00000 0.00000 0.78720 ?
Ca3 0.00000 0.00000 0.83090 ?
Fe 0.00000 0.00000 0.13060 ?
Mn 0.00000 0.00000 0.04000 ?
Si1 0.00000 0.00000 0.43650 ?
Si2 0.25560 0.34630 0.72600 ?
Si3 0.35380 0.08620 0.14430 ?
Si4 0.00000 0.00000 0.64820 ?
Si5 0.58240 0.59230 0.30820 ?
Si6 0.57840 0.00340 0.22240 ?
Si7 0.00000 0.00000 0.27730 0.00500
Cl 0.00000 0.00000 0.50000 0.02900
O1 0.52000 0.87100 0.43640 0.02800
O2 0.19400 0.46800 0.72280 0.00500
O3 0.89800 0.07100 0.44410 0.01300
O4 0.24700 0.31900 0.17480 0.01000
O5 0.59300 0.45200 0.21740 0.00400
O6 0.32400 0.98200 0.29020 0.01000
O7 0.05100 0.33100 0.32220 0.01500
O8 0.89900 0.82500 0.27000 0.01500
O9 0.17600 0.06800 0.35950 0.00500
O10 0.71800 0.20400 0.18600 0.00500
O11 0.37100 0.01800 0.12580 0.02900
O12 0.00000 0.00000 0.41680 0.00400
O13 0.19200 0.05900 0.18980 0.01000
O14 0.85600 0.42500 0.31180 0.01600
O15 0.62600 0.60000 0.25880 0.01500
O16 0.66300 0.03300 0.23950 0.03500
O17 0.00000 0.00000 0.33060 0.02000
O18 0.00000 0.00000 0.29680 0.01000

loop_
_cod_related_entry_id
_cod_related_entry_database
_cod_related_entry_code
1 AMCSD 0001799
